data_7159594
loop_
_publ_author_name
'Bhatta, Suman'
'Senapati, Bidyut Kumar'
'Patra, Sanjib Kumar'
'Nanda, Samik'

_publ_section_title
;
 A sequential Friedl&#xe4;nder and anionic benzannulation strategy for the
 regiodefined assembly of unsymmetrical acridines.
;
_journal_issue 43
_journal_name_full 'Organic &amp; biomolecular chemistry'
_journal_page_first 8727
_journal_page_last 8738
_journal_paper_doi 10.1039/d3ob01470c
_journal_volume 21
_journal_year 2023
_chemical_formula_moiety 'C18 H15 N O3 S'
_chemical_formula_sum 'C18 H15 N O3 S'
_chemical_formula_weight 325.37
_space_group_IT_number 14
_space_group_name_Hall '-P 2yn'
_space_group_name_H-M_alt 'P 1 21/n 1'
_symmetry_cell_setting monoclinic
_symmetry_space_group_name_H-M 'P 1 21/n 1'
_atom_sites_solution_hydrogens geom
_atom_sites_solution_primary direct
_atom_sites_solution_secondary difmap
_audit_creation_method SHELXL-97
_audit_update_record
;
2023-03-12 deposited with the CCDC.	2023-10-13 downloaded from the CCDC.
;
_cell_angle_alpha 90.00
_cell_angle_beta 108.9780(10)
_cell_angle_gamma 90.00
_cell_formula_units_Z 4
_cell_length_a 10.5598(5)
_cell_length_b 10.2814(4)
_cell_length_c 15.2307(6)
_cell_measurement_reflns_used 9860
_cell_measurement_temperature 293(2)
_cell_measurement_theta_max 27.06
_cell_measurement_theta_min 2.43
_cell_volume 1563.71(11)
_computing_cell_refinement 'Bruker SAINT'
_computing_data_collection 'Bruker SMART'
_computing_data_reduction 'Bruker SAINT'
_computing_molecular_graphics ORTEP
_computing_publication_material 'Bruker SHELXTL'
_computing_structure_refinement 'SHELXL-97 (Sheldrick, 1997)'
_computing_structure_solution 'SHELXS-97 (Sheldrick, 1990)'
_diffrn_ambient_temperature 293(2)
_diffrn_measured_fraction_theta_full 0.998
_diffrn_measured_fraction_theta_max 0.998
_diffrn_measurement_device_type 'Bruker-AXS Platform'
_diffrn_measurement_method '\w scans'
_diffrn_radiation_monochromator graphite
_diffrn_radiation_source 'fine-focus sealed tube'
_diffrn_radiation_type MoK\a
_diffrn_radiation_wavelength 0.71073
_diffrn_reflns_av_R_equivalents 0.0361
_diffrn_reflns_av_sigmaI/netI 0.0131
_diffrn_reflns_limit_h_max 13
_diffrn_reflns_limit_h_min -13
_diffrn_reflns_limit_k_max 13
_diffrn_reflns_limit_k_min -13
_diffrn_reflns_limit_l_max 19
_diffrn_reflns_limit_l_min -19
_diffrn_reflns_number 59766
_diffrn_reflns_theta_full 27.09
_diffrn_reflns_theta_max 27.09
_diffrn_reflns_theta_min 2.43
_exptl_absorpt_coefficient_mu 0.221
_exptl_absorpt_correction_T_max 0.9571
_exptl_absorpt_correction_T_min 0.9467
_exptl_absorpt_correction_type multi-scan
_exptl_absorpt_process_details SADABS
_exptl_crystal_colour yellow
_exptl_crystal_density_diffrn 1.382
_exptl_crystal_density_method 'not measured'
_exptl_crystal_description needle
_exptl_crystal_F_000 680
_exptl_crystal_size_max 0.25
_exptl_crystal_size_mid 0.20
_exptl_crystal_size_min 0.20
_refine_diff_density_max 0.315
_refine_diff_density_min -0.260
_refine_diff_density_rms 0.037
_refine_ls_extinction_method none
_refine_ls_goodness_of_fit_ref 1.087
_refine_ls_hydrogen_treatment mixed
_refine_ls_matrix_type full
_refine_ls_number_parameters 209
_refine_ls_number_reflns 3445
_refine_ls_number_restraints 0
_refine_ls_restrained_S_all 1.087
_refine_ls_R_factor_all 0.0443
_refine_ls_R_factor_gt 0.0370
_refine_ls_shift/su_max 0.001
_refine_ls_shift/su_mean 0.000
_refine_ls_structure_factor_coef Fsqd
_refine_ls_weighting_details 'calc w=1/[\s^2^(Fo^2^)+(0.0492P)^2^+0.5754P] where P=(Fo^2^+2Fc^2^)/3'
_refine_ls_weighting_scheme calc
_refine_ls_wR_factor_gt 0.1003
_refine_ls_wR_factor_ref 0.1084
_reflns_number_gt 2996
_reflns_number_total 3445
_reflns_threshold_expression >2sigma(I)
_cod_data_source_file d3ob01470c2.cif
_cod_data_source_block SNSB107
_cod_depositor_comments
;
The following automatic conversions were performed:

data item '_symmetry_cell_setting' value 'Monoclinic' was changed to
'monoclinic' in accordance with the
/home/data/users/saulius/crontab/automatic-downloads/rss-feeds/RSC/lib/dictionaries/cif_core.dic
dictionary named 'cif_core.dic' version 2.4.2 last updated on
2011-04-26.

Automatic conversion script
Id: cif_fix_values 8170 2020-07-09 18:12:32Z antanas 

 Adding full bibliography for 7159594--7159598.cif.
;
_cod_original_sg_symbol_H-M P2(1)/n
_cod_database_code 7159594

loop_
_symmetry_equiv_pos_as_xyz
'x, y, z'
'-x+1/2, y+1/2, -z+1/2'
'-x, -y, -z'
'x-1/2, -y-1/2, z-1/2'

loop_
_atom_site_label
_atom_site_type_symbol
_atom_site_fract_x
_atom_site_fract_y
_atom_site_fract_z
_atom_site_U_iso_or_equiv
_atom_site_adp_type
_atom_site_occupancy
_atom_site_symmetry_multiplicity
_atom_site_calc_flag
_atom_site_refinement_flags
_atom_site_disorder_assembly
_atom_site_disorder_group
S1 S 0.74270(4) 0.84391(4) 0.86027(3) 0.03969(13) Uani 1 1 d . . .
N1 N 0.62499(13) 0.60113(13) 0.90712(9) 0.0400(3) Uani 1 1 d . . .
O4 O 0.79931(12) 0.97759(12) 0.88213(9) 0.0540(3) Uani 1 1 d . . .
O1 O 0.35230(17) 0.92062(14) 0.87986(18) 0.1053(8) Uani 1 1 d . . .
O2 O 0.20146(12) 0.77551(12) 0.88433(9) 0.0549(3) Uani 1 1 d . . .
C16 C 0.44712(19) 0.8554(2) 0.56662(13) 0.0564(5) Uani 1 1 d . . .
H16 H 0.3869 0.8578 0.5065 0.068 Uiso 1 1 calc R . .
C15 C 0.5026(2) 0.73848(19) 0.60491(13) 0.0563(5) Uani 1 1 d . . .
H15 H 0.4803 0.6624 0.5702 0.068 Uiso 1 1 calc R . .
C14 C 0.59121(17) 0.73402(16) 0.69464(12) 0.0459(4) Uani 1 1 d . . .
H14 H 0.6292 0.6555 0.7205 0.055 Uiso 1 1 calc R . .
C13 C 0.62262(15) 0.84828(14) 0.74559(11) 0.0378(3) Uani 1 1 d . . .
C10 C 0.62548(17) 0.82993(15) 0.92508(12) 0.0433(4) Uani 1 1 d . . .
H10A H 0.6743 0.8346 0.9911 0.052 Uiso 1 1 calc R . .
H10B H 0.5631 0.9022 0.9093 0.052 Uiso 1 1 calc R . .
C1 C 0.54851(15) 0.70368(14) 0.90400(10) 0.0362(3) Uani 1 1 d . . .
C8 C 0.56804(16) 0.48041(14) 0.88992(10) 0.0378(3) Uani 1 1 d . . .
C7 C 0.65175(19) 0.37159(17) 0.89448(12) 0.0480(4) Uani 1 1 d . . .
H7 H 0.7434 0.3831 0.9074 0.058 Uiso 1 1 calc R . .
C6 C 0.5980(2) 0.24961(17) 0.87989(13) 0.0539(4) Uani 1 1 d . . .
H6 H 0.6537 0.1783 0.8835 0.065 Uiso 1 1 calc R . .
C5 C 0.4595(2) 0.23040(17) 0.85943(13) 0.0559(5) Uani 1 1 d . . .
H5 H 0.4245 0.1466 0.8496 0.067 Uiso 1 1 calc R . .
C17 C 0.48105(19) 0.96924(19) 0.61763(13) 0.0536(4) Uani 1 1 d . . .
H17 H 0.4442 1.0479 0.5914 0.064 Uiso 1 1 calc R . .
C18 C 0.56937(17) 0.96627(16) 0.70719(12) 0.0461(4) Uani 1 1 d . . .
H18 H 0.5928 1.0426 0.7414 0.055 Uiso 1 1 calc R . .
C2 C 0.40718(15) 0.69441(15) 0.88328(11) 0.0383(3) Uani 1 1 d . . .
C3 C 0.35019(16) 0.57274(15) 0.86610(12) 0.0433(4) Uani 1 1 d . . .
H3 H 0.2581 0.5639 0.8524 0.052 Uiso 1 1 calc R . .
C9 C 0.42873(16) 0.46187(15) 0.86896(10) 0.0394(3) Uani 1 1 d . . .
C4 C 0.3763(2) 0.33358(16) 0.85385(13) 0.0510(4) Uani 1 1 d . . .
H4 H 0.2848 0.3199 0.8401 0.061 Uiso 1 1 calc R . .
C11 C 0.32134(17) 0.80996(16) 0.88284(13) 0.0488(4) Uani 1 1 d . . .
C12 C 0.1090(2) 0.8790(2) 0.88447(18) 0.0697(6) Uani 1 1 d . . .
H12A H 0.1362 0.9203 0.9442 0.104 Uiso 1 1 calc R . .
H12B H 0.0207 0.8436 0.8715 0.104 Uiso 1 1 calc R . .
H12C H 0.1087 0.9417 0.8378 0.104 Uiso 1 1 calc R . .

loop_
_atom_site_aniso_label
_atom_site_aniso_U_11
_atom_site_aniso_U_22
_atom_site_aniso_U_33
_atom_site_aniso_U_23
_atom_site_aniso_U_13
_atom_site_aniso_U_12
S1 0.0326(2) 0.0355(2) 0.0501(2) 0.00150(15) 0.01208(16) -0.00245(14)
N1 0.0410(7) 0.0359(7) 0.0450(7) -0.0028(5) 0.0166(6) -0.0013(5)
O4 0.0480(7) 0.0433(7) 0.0674(8) -0.0024(6) 0.0144(6) -0.0158(5)
O1 0.0636(10) 0.0326(7) 0.225(2) 0.0088(10) 0.0546(13) 0.0048(7)
O2 0.0434(6) 0.0489(7) 0.0761(9) -0.0006(6) 0.0246(6) 0.0076(5)
C16 0.0488(10) 0.0697(13) 0.0470(9) 0.0018(8) 0.0107(8) -0.0062(9)
C15 0.0655(12) 0.0516(10) 0.0514(10) -0.0103(8) 0.0185(9) -0.0162(9)
C14 0.0527(9) 0.0351(8) 0.0522(9) -0.0010(7) 0.0201(7) -0.0020(7)
C13 0.0357(7) 0.0355(7) 0.0446(8) 0.0000(6) 0.0164(6) -0.0007(6)
C10 0.0471(9) 0.0362(8) 0.0505(9) -0.0064(6) 0.0214(7) -0.0066(6)
C1 0.0412(8) 0.0329(7) 0.0368(7) -0.0005(6) 0.0158(6) -0.0033(6)
C8 0.0456(8) 0.0340(7) 0.0364(7) -0.0009(6) 0.0169(6) 0.0002(6)
C7 0.0535(10) 0.0423(9) 0.0503(9) -0.0025(7) 0.0198(8) 0.0077(7)
C6 0.0738(12) 0.0358(8) 0.0541(10) -0.0031(7) 0.0232(9) 0.0095(8)
C5 0.0829(14) 0.0314(8) 0.0589(10) -0.0049(7) 0.0305(10) -0.0070(8)
C17 0.0512(10) 0.0539(10) 0.0554(10) 0.0117(8) 0.0172(8) 0.0121(8)
C18 0.0518(9) 0.0363(8) 0.0526(9) -0.0006(7) 0.0202(7) 0.0049(7)
C2 0.0397(8) 0.0331(7) 0.0441(8) 0.0026(6) 0.0163(6) -0.0001(6)
C3 0.0390(8) 0.0383(8) 0.0552(9) -0.0004(7) 0.0190(7) -0.0045(6)
C9 0.0479(9) 0.0331(7) 0.0415(8) -0.0007(6) 0.0202(7) -0.0035(6)
C4 0.0591(11) 0.0392(9) 0.0605(10) -0.0044(7) 0.0273(9) -0.0102(7)
C11 0.0431(9) 0.0382(9) 0.0648(11) 0.0011(7) 0.0170(8) 0.0019(7)
C12 0.0545(11) 0.0702(13) 0.0870(15) -0.0028(11) 0.0268(11) 0.0224(10)

loop_
_atom_type_symbol
_atom_type_description
_atom_type_scat_dispersion_real
_atom_type_scat_dispersion_imag
_atom_type_scat_source
C C 0.0033 0.0016 'International Tables Vol C Tables 4.2.6.8 and 6.1.1.4'
H H 0.0000 0.0000 'International Tables Vol C Tables 4.2.6.8 and 6.1.1.4'
N N 0.0061 0.0033 'International Tables Vol C Tables 4.2.6.8 and 6.1.1.4'
O O 0.0106 0.0060 'International Tables Vol C Tables 4.2.6.8 and 6.1.1.4'
S S 0.1246 0.1234 'International Tables Vol C Tables 4.2.6.8 and 6.1.1.4'

loop_
_geom_angle_atom_site_label_1
_geom_angle_atom_site_label_2
_geom_angle_atom_site_label_3
_geom_angle
_geom_angle_site_symmetry_1
_geom_angle_site_symmetry_3
_geom_angle_publ_flag
O4 S1 C13 107.40(7) . . ?
O4 S1 C10 104.18(7) . . ?
C13 S1 C10 98.04(8) . . ?
C1 N1 C8 119.52(13) . . ?
C11 O2 C12 117.02(15) . . ?
C15 C16 C17 120.11(17) . . ?
C16 C15 C14 120.25(17) . . ?
C15 C14 C13 119.11(16) . . ?
C18 C13 C14 121.02(15) . . ?
C18 C13 S1 119.64(12) . . ?
C14 C13 S1 119.21(12) . . ?
C1 C10 S1 111.47(11) . . ?
N1 C1 C2 122.64(14) . . ?
N1 C1 C10 113.48(13) . . ?
C2 C1 C10 123.88(14) . . ?
N1 C8 C9 121.78(14) . . ?
N1 C8 C7 118.70(15) . . ?
C9 C8 C7 119.52(15) . . ?
C6 C7 C8 119.94(17) . . ?
C7 C6 C5 120.83(17) . . ?
C4 C5 C6 120.49(16) . . ?
C18 C17 C16 120.26(17) . . ?
C17 C18 C13 119.22(16) . . ?
C3 C2 C1 117.70(14) . . ?
C3 C2 C11 119.69(14) . . ?
C1 C2 C11 122.58(14) . . ?
C2 C3 C9 121.03(15) . . ?
C3 C9 C8 117.34(14) . . ?
C3 C9 C4 123.69(15) . . ?
C8 C9 C4 118.96(15) . . ?
C5 C4 C9 120.24(17) . . ?
O1 C11 O2 122.27(17) . . ?
O1 C11 C2 125.99(17) . . ?
O2 C11 C2 111.72(14) . . ?

loop_
_geom_bond_atom_site_label_1
_geom_bond_atom_site_label_2
_geom_bond_distance
_geom_bond_site_symmetry_2
_geom_bond_publ_flag
S1 O4 1.4926(12) . ?
S1 C13 1.7944(16) . ?
S1 C10 1.8227(17) . ?
N1 C1 1.320(2) . ?
N1 C8 1.3669(19) . ?
O1 C11 1.189(2) . ?
O2 C11 1.322(2) . ?
O2 C12 1.444(2) . ?
C16 C15 1.381(3) . ?
C16 C17 1.386(3) . ?
C15 C14 1.383(3) . ?
C14 C13 1.387(2) . ?
C13 C18 1.384(2) . ?
C10 C1 1.510(2) . ?
C1 C2 1.425(2) . ?
C8 C9 1.413(2) . ?
C8 C7 1.414(2) . ?
C7 C6 1.365(2) . ?
C6 C5 1.407(3) . ?
C5 C4 1.362(3) . ?
C17 C18 1.380(2) . ?
C2 C3 1.376(2) . ?
C2 C11 1.493(2) . ?
C3 C9 1.402(2) . ?
C9 C4 1.420(2) . ?
